data_2241983
loop_
_publ_author_name
'Samundeeswari, S.'
'Kulkarni, Manohar V.'
'Anil Kumar, G. N.'

_publ_section_title
;
 Crystal structure of
 4-(4b,8a-dihydro-9<i>H</i>-pyrido[3,4-<i>b</i>]indol-1-yl)-7-methyl-2<i>H</i>-chromen-2-one
;
_journal_coeditor_code SU5339
_journal_issue 1
_journal_name_full 'Acta Crystallographica Section E'
_journal_page_first 56
_journal_page_last 58
_journal_paper_doi 10.1107/S2056989016019769
_journal_volume 73
_journal_year 2017
_chemical_formula_iupac 'C21 H14 N2 O2'
_chemical_formula_moiety 'C21 H14 N2 O2'
_chemical_formula_sum 'C21 H14 N2 O2'
_chemical_formula_weight 326.34
_chemical_name_systematic 4-(4b,8a-Dihydro-9<i>H</i>-pyrido[3,4-<i>b</i>]indol-1-yl)-7-methyl-2<i>H</i>-chromen-2-one
_space_group_IT_number 14
_symmetry_cell_setting monoclinic
_symmetry_space_group_name_Hall '-P 2ybc'
_symmetry_space_group_name_H-M 'P 1 21/c 1'
_atom_sites_solution_hydrogens geom
_atom_sites_solution_primary direct
_atom_sites_solution_secondary difmap
_audit_creation_method 'WinGX routine CIF_UPDATE'
_cell_angle_alpha 90
_cell_angle_beta 98.105(5)
_cell_angle_gamma 90
_cell_formula_units_Z 4
_cell_length_a 10.6784(8)
_cell_length_b 8.0954(6)
_cell_length_c 17.9032(14)
_cell_measurement_reflns_used 1990
_cell_measurement_temperature 296(2)
_cell_measurement_theta_max 26.3890
_cell_measurement_theta_min 3.3060
_cell_volume 1532.2(2)
_computing_cell_refinement
;
SAINT (Bruker, 2012)
;
_computing_data_collection
;
SMART (Bruker, 2012)
;
_computing_data_reduction
;
SAINT (Bruker, 2012)
;
_computing_molecular_graphics
;
ORTEP-3 for Windows (Farrugia, 2012) and Mercury (Macrae <i>et al.</i>,
2008)
;
_computing_publication_material
;
WinGX (Farrugia, 2012) and PLATON (Spek, 2009)
;
_computing_structure_refinement
;
SHELXL2014 (Sheldrick, 2015)
;
_computing_structure_solution
;
SHELXS97 (Sheldrick, 2008)
;
_diffrn_ambient_temperature 296(2)
_diffrn_measured_fraction_theta_full 0.999
_diffrn_measured_fraction_theta_max 0.999
_diffrn_measurement_device_type 'Bruker SMART CCD area-detector'
_diffrn_measurement_method '\w and \f scans'
_diffrn_radiation_monochromator graphite
_diffrn_radiation_source 'fine-focus sealed tube'
_diffrn_radiation_type MoK\a
_diffrn_radiation_wavelength 0.71073
_diffrn_reflns_av_R_equivalents 0.0592
_diffrn_reflns_limit_h_max 11
_diffrn_reflns_limit_h_min -12
_diffrn_reflns_limit_k_max 9
_diffrn_reflns_limit_k_min -9
_diffrn_reflns_limit_l_max 21
_diffrn_reflns_limit_l_min -21
_diffrn_reflns_number 11601
_diffrn_reflns_reduction_process
;
;
_diffrn_reflns_theta_full 25.242
_diffrn_reflns_theta_max 25.499
_diffrn_reflns_theta_min 1.926
_exptl_absorpt_coefficient_mu 0.093
_exptl_absorpt_correction_T_max 0.971
_exptl_absorpt_correction_T_min 0.941
_exptl_absorpt_correction_type multi-scan
_exptl_absorpt_process_details
;
(SADABS; Bruker, 2012)
;
_exptl_crystal_colour colourless
_exptl_crystal_density_diffrn 1.415
_exptl_crystal_density_method 'Not Measured'
_exptl_crystal_description block
_exptl_crystal_F_000 680
_exptl_crystal_size_max 0.20
_exptl_crystal_size_mid 0.15
_exptl_crystal_size_min 0.10
_refine_diff_density_max 0.21
_refine_diff_density_min -0.272
_refine_ls_extinction_method none
_refine_ls_goodness_of_fit_ref 0.944
_refine_ls_hydrogen_treatment constr
_refine_ls_matrix_type full
_refine_ls_number_parameters 227
_refine_ls_number_reflns 2848
_refine_ls_number_restraints 0
_refine_ls_restrained_S_all 0.944
_refine_ls_R_factor_all 0.131
_refine_ls_R_factor_gt 0.0598
_refine_ls_shift/su_max 0
_refine_ls_shift/su_mean 0
_refine_ls_structure_factor_coef Fsqd
_refine_ls_weighting_details 'w=1/[\s^2^(Fo^2^)+(0.0799P)^2^] where P=(Fo^2^+2Fc^2^)/3'
_refine_ls_weighting_scheme calc
_refine_ls_wR_factor_ref 0.1659
_reflns_number_gt 1446
_reflns_number_total 2848
_reflns_threshold_expression 'I > 2\s(I)'
_cod_data_source_file su5339sup1.cif
_cod_data_source_block I
_cod_original_sg_symbol_H-M 'P 21/c'
_cod_database_code 2241983

loop_
_symmetry_equiv_pos_as_xyz
x,y,z
-x,1/2+y,1/2-z
-x,-y,-z
x,1/2-y,1/2+z

loop_
_atom_site_type_symbol
_atom_site_label
_atom_site_fract_x
_atom_site_fract_y
_atom_site_fract_z
_atom_site_U_iso_or_equiv
_atom_site_adp_type
_atom_site_calc_flag
_atom_site_occupancy
O O1 0.85044(16) 0.1787(2) 0.24656(10) 0.0445(6) Uani d 1
O O2 0.87191(18) 0.3169(3) 0.35363(12) 0.0602(7) Uani d 1
N N1 0.3818(2) 0.2835(3) 0.17822(12) 0.0413(7) Uani d 1
N N2 0.4360(2) 0.0447(3) 0.35591(12) 0.0407(7) Uani d 1
H H2 0.5149 0.0259 0.3707 0.049 Uiso calc 1
C C1 0.7990(3) 0.2565(4) 0.30347(17) 0.0429(8) Uani d 1
C C2 0.6635(2) 0.2570(3) 0.29733(15) 0.0427(8) Uani d 1
H H2A 0.6264 0.3055 0.3359 0.051 Uiso calc 1
C C3 0.5878(2) 0.1912(3) 0.23877(15) 0.0341(7) Uani d 1
C C4 0.5774(3) 0.0283(4) 0.11849(15) 0.0401(8) Uani d 1
H H4 0.4895 0.0273 0.1126 0.048 Uiso calc 1
C C5 0.6389(3) -0.0500(4) 0.06608(15) 0.0459(8) Uani d 1
H H5 0.5921 -0.1047 0.0258 0.055 Uiso calc 1
C C6 0.7705(3) -0.0486(4) 0.07241(15) 0.0427(8) Uani d 1
C C7 0.8384(3) 0.0291(4) 0.13369(15) 0.0431(8) Uani d 1
H H7 0.9263 0.0302 0.1395 0.052 Uiso calc 1
C C8 0.6443(2) 0.1088(3) 0.18005(15) 0.0353(7) Uani d 1
C C9 0.7754(2) 0.1051(4) 0.18637(15) 0.0370(7) Uani d 1
C C10 0.8380(3) -0.1277(4) 0.01293(17) 0.0635(10) Uani d 1
H H10A 0.924 -0.1509 0.0339 0.095 Uiso calc 1
H H10B 0.8369 -0.0537 -0.0291 0.095 Uiso calc 1
H H10C 0.7961 -0.2287 -0.0038 0.095 Uiso calc 1
C C11 0.4475(2) 0.2009(4) 0.23601(15) 0.0356(7) Uani d 1
C C12 0.2541(3) 0.2974(4) 0.17666(16) 0.0464(8) Uani d 1
H H12 0.2093 0.3581 0.1376 0.056 Uiso calc 1
C C13 0.1874(3) 0.2280(4) 0.22862(17) 0.0449(8) Uani d 1
H H13 0.1 0.2388 0.2242 0.054 Uiso calc 1
C C14 0.1087(3) 0.0115(4) 0.37782(19) 0.0542(9) Uani d 1
H H14 0.0321 0.0482 0.3519 0.065 Uiso calc 1
C C15 0.1115(3) -0.0820(4) 0.44170(19) 0.0595(10) Uani d 1
H H15 0.0361 -0.1107 0.4587 0.071 Uiso calc 1
C C16 0.2255(3) -0.1345(4) 0.48153(18) 0.0589(9) Uani d 1
H H16 0.2248 -0.1961 0.5253 0.071 Uiso calc 1
C C17 0.3403(3) -0.0978(4) 0.45785(16) 0.0489(9) Uani d 1
H H17 0.4166 -0.1329 0.4847 0.059 Uiso calc 1
C C18 0.2223(3) 0.0506(4) 0.35234(15) 0.0411(8) Uani d 1
C C19 0.3358(3) -0.0063(4) 0.39225(15) 0.0403(7) Uani d 1
C C20 0.2544(2) 0.1410(3) 0.28810(16) 0.0370(7) Uani d 1
C C22 0.3865(2) 0.1313(3) 0.29183(15) 0.0342(7) Uani d 1

loop_
_atom_site_aniso_label
_atom_site_aniso_U_11
_atom_site_aniso_U_22
_atom_site_aniso_U_33
_atom_site_aniso_U_12
_atom_site_aniso_U_13
_atom_site_aniso_U_23
O1 0.0319(11) 0.0588(15) 0.0433(12) -0.0005(10) 0.0069(9) -0.0029(11)
O2 0.0450(13) 0.0760(18) 0.0575(14) -0.0050(12) -0.0001(11) -0.0134(13)
N1 0.0356(14) 0.0428(17) 0.0454(15) 0.0022(12) 0.0056(11) 0.0007(13)
N2 0.0321(13) 0.0503(18) 0.0406(14) 0.0004(12) 0.0083(11) 0.0003(13)
C1 0.0423(18) 0.044(2) 0.0434(18) -0.0038(16) 0.0090(15) -0.0018(16)
C2 0.0376(17) 0.049(2) 0.0419(18) 0.0018(15) 0.0083(14) -0.0027(16)
C3 0.0332(15) 0.0306(19) 0.0397(16) 0.0001(13) 0.0086(13) 0.0041(14)
C4 0.0372(16) 0.043(2) 0.0409(17) -0.0026(15) 0.0071(13) 0.0029(15)
C5 0.048(2) 0.048(2) 0.0419(18) -0.0040(16) 0.0066(15) 0.0008(16)
C6 0.055(2) 0.037(2) 0.0376(17) 0.0076(16) 0.0135(15) 0.0056(15)
C7 0.0359(16) 0.049(2) 0.0468(18) 0.0071(15) 0.0150(14) 0.0058(16)
C8 0.0385(17) 0.0310(19) 0.0373(16) -0.0013(14) 0.0086(13) 0.0032(14)
C9 0.0311(16) 0.041(2) 0.0393(17) -0.0008(14) 0.0060(13) 0.0051(15)
C10 0.070(2) 0.071(3) 0.054(2) 0.0156(19) 0.0223(17) -0.0037(19)
C11 0.0333(16) 0.036(2) 0.0382(16) -0.0008(14) 0.0086(13) -0.0025(14)
C12 0.0383(18) 0.050(2) 0.0500(19) 0.0041(16) 0.0011(15) -0.0005(16)
C13 0.0320(16) 0.045(2) 0.058(2) 0.0013(15) 0.0074(15) -0.0065(17)
C14 0.0461(19) 0.048(2) 0.074(2) 0.0008(17) 0.0276(17) -0.0005(19)
C15 0.064(2) 0.051(2) 0.073(2) -0.0048(19) 0.0414(19) -0.001(2)
C16 0.078(2) 0.049(2) 0.056(2) -0.006(2) 0.0313(19) 0.0005(18)
C17 0.059(2) 0.041(2) 0.0487(19) 0.0011(17) 0.0127(16) 0.0001(16)
C18 0.0375(17) 0.037(2) 0.0509(19) -0.0006(15) 0.0157(14) -0.0048(16)
C19 0.0418(17) 0.0379(19) 0.0440(18) -0.0030(15) 0.0157(14) -0.0038(15)
C20 0.0310(16) 0.036(2) 0.0445(17) 0.0027(14) 0.0093(13) -0.0075(15)
C22 0.0324(16) 0.033(2) 0.0372(17) 0.0017(13) 0.0059(13) -0.0078(14)

loop_
_atom_type_symbol
_atom_type_description
_atom_type_scat_dispersion_real
_atom_type_scat_dispersion_imag
_atom_type_scat_source
C C 0.0033 0.0016 'International Tables Vol C Tables 4.2.6.8 and 6.1.1.4'
H H 0 0 'International Tables Vol C Tables 4.2.6.8 and 6.1.1.4'
N N 0.0061 0.0033 'International Tables Vol C Tables 4.2.6.8 and 6.1.1.4'
O O 0.0106 0.006 'International Tables Vol C Tables 4.2.6.8 and 6.1.1.4'

loop_
_geom_angle_atom_site_label_1
_geom_angle_atom_site_label_2
_geom_angle_atom_site_label_3
_geom_angle
C1 O1 C9 121.7(2)
C11 N1 C12 117.9(2)
C22 N2 C19 108.0(2)
C22 N2 H2 126
C19 N2 H2 126
O2 C1 O1 117.0(3)
O2 C1 C2 126.4(3)
O1 C1 C2 116.6(3)
C3 C2 C1 123.3(3)
C3 C2 H2A 118.4
C1 C2 H2A 118.4
C2 C3 C8 119.0(2)
C2 C3 C11 119.7(3)
C8 C3 C11 121.3(2)
C5 C4 C8 121.1(3)
C5 C4 H4 119.4
C8 C4 H4 119.4
C4 C5 C6 121.0(3)
C4 C5 H5 119.5
C6 C5 H5 119.5
C7 C6 C5 118.6(3)
C7 C6 C10 120.3(3)
C5 C6 C10 121.0(3)
C6 C7 C9 119.7(3)
C6 C7 H7 120.1
C9 C7 H7 120.1
C9 C8 C4 117.0(3)
C9 C8 C3 118.0(2)
C4 C8 C3 124.9(2)
C7 C9 O1 116.1(2)
C7 C9 C8 122.5(3)
O1 C9 C8 121.4(2)
C6 C10 H10A 109.5
C6 C10 H10B 109.5
H10A C10 H10B 109.5
C6 C10 H10C 109.5
H10A C10 H10C 109.5
H10B C10 H10C 109.5
N1 C11 C22 120.6(2)
N1 C11 C3 117.7(2)
C22 C11 C3 121.7(2)
C13 C12 N1 124.5(3)
C13 C12 H12 117.8
N1 C12 H12 117.8
C12 C13 C20 117.9(3)
C12 C13 H13 121
C20 C13 H13 121
C15 C14 C18 118.8(3)
C15 C14 H14 120.6
C18 C14 H14 120.6
C14 C15 C16 120.9(3)
C14 C15 H15 119.6
C16 C15 H15 119.6
C17 C16 C15 121.8(3)
C17 C16 H16 119.1
C15 C16 H16 119.1
C16 C17 C19 116.6(3)
C16 C17 H17 121.7
C19 C17 H17 121.7
C14 C18 C19 119.5(3)
C14 C18 C20 133.8(3)
C19 C18 C20 106.7(2)
C17 C19 N2 128.3(3)
C17 C19 C18 122.3(3)
N2 C19 C18 109.4(2)
C13 C20 C22 118.0(3)
C13 C20 C18 135.5(3)
C22 C20 C18 106.4(2)
C11 C22 N2 129.7(2)
C11 C22 C20 120.9(3)
N2 C22 C20 109.4(2)

loop_
_geom_bond_atom_site_label_1
_geom_bond_atom_site_label_2
_geom_bond_distance
O1 C1 1.377(3)
O1 C9 1.383(3)
O2 C1 1.206(3)
N1 C11 1.344(3)
N1 C12 1.365(3)
N2 C22 1.384(3)
N2 C19 1.391(3)
N2 H2 0.86
C1 C2 1.435(4)
C2 C3 1.341(3)
C2 H2A 0.93
C3 C8 1.447(3)
C3 C11 1.494(3)
C4 C5 1.374(4)
C4 C8 1.388(3)
C4 H4 0.93
C5 C6 1.394(4)
C5 H5 0.93
C6 C7 1.379(4)
C6 C10 1.510(4)
C7 C9 1.378(4)
C7 H7 0.93
C8 C9 1.389(3)
C10 H10A 0.96
C10 H10B 0.96
C10 H10C 0.96
C11 C22 1.388(3)
C12 C13 1.369(4)
C12 H12 0.93
C13 C20 1.388(4)
C13 H13 0.93
C14 C15 1.368(4)
C14 C18 1.392(4)
C14 H14 0.93
C15 C16 1.388(4)
C15 H15 0.93
C16 C17 1.385(4)
C16 H16 0.93
C17 C19 1.384(4)
C17 H17 0.93
C18 C19 1.396(4)
C18 C20 1.445(4)
C20 C22 1.405(3)

loop_
_geom_hbond_atom_site_label_D
_geom_hbond_atom_site_label_H
_geom_hbond_atom_site_label_A
_geom_hbond_site_symmetry_A
_geom_hbond_distance_DH
_geom_hbond_distance_HA
_geom_hbond_distance_DA
_geom_hbond_angle_DHA
N2 H2 N1 2_645 0.86 2.47 2.994(3) 120

loop_
_geom_torsion_atom_site_label_1
_geom_torsion_atom_site_label_2
_geom_torsion_atom_site_label_3
_geom_torsion_atom_site_label_4
_geom_torsion
C9 O1 C1 O2 179.9(2)
C9 O1 C1 C2 0.2(4)
O2 C1 C2 C3 178.1(3)
O1 C1 C2 C3 -2.2(4)
C1 C2 C3 C8 2.8(4)
C1 C2 C3 C11 -178.5(3)
C8 C4 C5 C6 -1.1(4)
C4 C5 C6 C7 1.8(4)
C4 C5 C6 C10 -177.1(3)
C5 C6 C7 C9 -0.9(4)
C10 C6 C7 C9 178.0(3)
C5 C4 C8 C9 -0.5(4)
C5 C4 C8 C3 -178.6(3)
C2 C3 C8 C9 -1.4(4)
C11 C3 C8 C9 179.8(2)
C2 C3 C8 C4 176.6(3)
C11 C3 C8 C4 -2.2(4)
C6 C7 C9 O1 179.3(2)
C6 C7 C9 C8 -0.8(4)
C1 O1 C9 C7 -179.1(2)
C1 O1 C9 C8 1.0(4)
C4 C8 C9 C7 1.5(4)
C3 C8 C9 C7 179.7(2)
C4 C8 C9 O1 -178.6(2)
C3 C8 C9 O1 -0.4(4)
C12 N1 C11 C22 0.4(4)
C12 N1 C11 C3 -177.9(2)
C2 C3 C11 N1 118.4(3)
C8 C3 C11 N1 -62.9(3)
C2 C3 C11 C22 -60.0(4)
C8 C3 C11 C22 118.8(3)
C11 N1 C12 C13 -2.4(4)
N1 C12 C13 C20 1.7(4)
C18 C14 C15 C16 1.3(5)
C14 C15 C16 C17 -1.2(5)
C15 C16 C17 C19 -0.2(4)
C15 C14 C18 C19 0.1(4)
C15 C14 C18 C20 178.5(3)
C16 C17 C19 N2 -179.0(3)
C16 C17 C19 C18 1.6(4)
C22 N2 C19 C17 179.2(3)
C22 N2 C19 C18 -1.3(3)
C14 C18 C19 C17 -1.6(4)
C20 C18 C19 C17 179.7(3)
C14 C18 C19 N2 178.9(3)
C20 C18 C19 N2 0.1(3)
C12 C13 C20 C22 0.7(4)
C12 C13 C20 C18 -179.2(3)
C14 C18 C20 C13 2.6(6)
C19 C18 C20 C13 -178.9(3)
C14 C18 C20 C22 -177.4(3)
C19 C18 C20 C22 1.1(3)
N1 C11 C22 N2 -178.8(2)
C3 C11 C22 N2 -0.5(4)
N1 C11 C22 C20 2.0(4)
C3 C11 C22 C20 -179.7(2)
C19 N2 C22 C11 -177.3(3)
C19 N2 C22 C20 2.0(3)
C13 C20 C22 C11 -2.5(4)
C18 C20 C22 C11 177.4(2)
C13 C20 C22 N2 178.1(2)
C18 C20 C22 N2 -1.9(3)

_cod_database_fobs_code 2241983
